data_4332964
loop_
_publ_author_name
'Prakash, M. Jaya'
'Radhakrishnan, T. P.'

_publ_section_title
;
 SHG Active Crystals of a Remote Functionalized Achiral NLO-phore
 Assembled through Zinc(II) Complexation
;
_journal_issue 24
_journal_name_full 'Inorganic Chemistry'
_journal_page_first 9758
_journal_page_last 9764
_journal_paper_doi 10.1021/ic061145v
_journal_volume 45
_journal_year 2006
_chemical_formula_sum 'C12 H11 N3 O2'
_chemical_formula_weight 229.24
_chemical_name_systematic N-(4-picolyl)-4-nitroaniline
_space_group_IT_number 7
_symmetry_cell_setting monoclinic
_symmetry_space_group_name_Hall 'P -2yac'
_symmetry_space_group_name_H-M 'P 1 n 1'
_atom_sites_solution_hydrogens geom
_atom_sites_solution_primary direct
_atom_sites_solution_secondary difmap
_audit_creation_method SHELXL-97
_cell_angle_alpha 90.00
_cell_angle_beta 99.730(6)
_cell_angle_gamma 90.00
_cell_formula_units_Z 2
_cell_length_a 4.5747(18)
_cell_length_b 10.194(4)
_cell_length_c 12.037(5)
_cell_measurement_temperature 298(2)
_cell_volume 553.3(4)
_computing_cell_refinement 'Bruker SMART'
_computing_data_collection 'Bruker SMART'
_computing_data_reduction 'Bruker SHELXTL'
_computing_molecular_graphics 'Bruker SHELXTL'
_computing_publication_material 'Bruker SHELXTL'
_computing_structure_refinement 'SHELXL-97 (Sheldrick, 1997)'
_computing_structure_solution 'SHELXS-97 (Sheldrick, 1990)'
_diffrn_ambient_temperature 298(2)
_diffrn_measured_fraction_theta_full 0.955
_diffrn_measured_fraction_theta_max 0.955
_diffrn_measurement_device_type 'CCD area detector'
_diffrn_measurement_method 'phi and omega scans'
_diffrn_radiation_monochromator graphite
_diffrn_radiation_source 'fine-focus sealed tube'
_diffrn_radiation_type MoK\a
_diffrn_radiation_wavelength 0.71073
_diffrn_reflns_av_R_equivalents 0.0335
_diffrn_reflns_av_sigmaI/netI 0.0364
_diffrn_reflns_limit_h_max 6
_diffrn_reflns_limit_h_min -6
_diffrn_reflns_limit_k_max 13
_diffrn_reflns_limit_k_min -13
_diffrn_reflns_limit_l_max 15
_diffrn_reflns_limit_l_min -15
_diffrn_reflns_number 6043
_diffrn_reflns_theta_full 28.31
_diffrn_reflns_theta_max 28.31
_diffrn_reflns_theta_min 2.00
_exptl_absorpt_coefficient_mu 0.097
_exptl_absorpt_correction_T_max 0.9923
_exptl_absorpt_correction_T_min 0.6829
_exptl_absorpt_correction_type multi-scan
_exptl_absorpt_process_details 'SADABS-Bruker Nonius area detector scaling and absorption correction - V2.10'
_exptl_crystal_colour Yellow
_exptl_crystal_density_diffrn 1.376
_exptl_crystal_density_method 'not measured'
_exptl_crystal_description Needle
_exptl_crystal_F_000 240
_exptl_crystal_size_max 0.40
_exptl_crystal_size_mid 0.14
_exptl_crystal_size_min 0.08
_refine_diff_density_max 0.219
_refine_diff_density_min -0.220
_refine_diff_density_rms 0.047
_refine_ls_abs_structure_details 'Flack H D (1983), Acta Cryst. A39, 876-881'
_refine_ls_abs_structure_Flack 0(3)
_refine_ls_extinction_method none
_refine_ls_goodness_of_fit_ref 1.172
_refine_ls_hydrogen_treatment constr
_refine_ls_matrix_type full
_refine_ls_number_parameters 154
_refine_ls_number_reflns 2546
_refine_ls_number_restraints 2
_refine_ls_restrained_S_all 1.171
_refine_ls_R_factor_all 0.0831
_refine_ls_R_factor_gt 0.0692
_refine_ls_shift/su_max 0.000
_refine_ls_shift/su_mean 0.000
_refine_ls_structure_factor_coef Fsqd
_refine_ls_weighting_details 'calc w=1/[\s^2^(Fo^2^)+(0.0798P)^2^+0.0595P] where P=(Fo^2^+2Fc^2^)/3'
_refine_ls_weighting_scheme calc
_refine_ls_wR_factor_gt 0.1598
_refine_ls_wR_factor_ref 0.1676
_reflns_number_gt 2074
_reflns_number_total 2546
_reflns_threshold_expression >2sigma(I)
_cod_data_source_file ic061145vsup1.cif
_cod_data_source_block PINA_N
_cod_depositor_comments
;
The following automatic conversions were performed:

'_symmetry_cell_setting' value 'Monoclinic' changed to 'monoclinic'
according to /home/saulius/struct/CIF-dictionaries/cif_core.dic
dictionary named 'cif_core.dic' version 2.4.2 from
2011-04-26.

'_exptl_absorpt_correction_type' value 'Multi-scan'
changed to 'multi-scan' according to
/home/saulius/struct/CIF-dictionaries/cif_core.dic dictionary named
'cif_core.dic' version 2.4.2 from 2011-04-26.

Automatic conversion script
Id: cif_fix_values 1891 2012-01-12 08:04:46Z andrius 
;
_cod_original_sg_symbol_H-M Pn
_cod_database_code 4332964

loop_
_symmetry_equiv_pos_as_xyz
'x, y, z'
'x+1/2, -y, z+1/2'

loop_
_atom_site_label
_atom_site_type_symbol
_atom_site_fract_x
_atom_site_fract_y
_atom_site_fract_z
_atom_site_U_iso_or_equiv
_atom_site_adp_type
_atom_site_occupancy
_atom_site_symmetry_multiplicity
_atom_site_calc_flag
_atom_site_refinement_flags
C12 C -0.0408(6) 0.3089(3) 0.1739(2) 0.0421(6) Uani 1 1 d .
N2 N -0.2357(5) 0.2090(3) 0.1623(2) 0.0526(7) Uani 1 1 d .
H2 H -0.2586 0.1665 0.2219 0.063 Uiso 1 1 calc R
C15 C 0.3658(7) 0.5133(3) 0.2070(3) 0.0539(8) Uani 1 1 d .
C13 C 0.0305(7) 0.3804(3) 0.0831(2) 0.0474(7) Uani 1 1 d .
H13 H -0.0603 0.3592 0.0102 0.057 Uiso 1 1 calc R
C14 C 0.2288(7) 0.4798(3) 0.0990(3) 0.0528(8) Uani 1 1 d .
H14 H 0.2736 0.5258 0.0373 0.063 Uiso 1 1 calc R
C17 C 0.1021(8) 0.3453(3) 0.2836(3) 0.0548(8) Uani 1 1 d .
H17 H 0.0589 0.3001 0.3459 0.066 Uiso 1 1 calc R
C16 C 0.3009(8) 0.4451(3) 0.2986(3) 0.0572(8) Uani 1 1 d .
H16 H 0.3936 0.4675 0.3710 0.069 Uiso 1 1 calc R
C8 C -0.2417(6) 0.0831(3) -0.0137(3) 0.0437(7) Uani 1 1 d .
N3 N 0.5781(7) 0.6181(3) 0.2228(4) 0.0735(10) Uani 1 1 d .
C9 C -0.1072(7) -0.0319(3) 0.0267(3) 0.0541(8) Uani 1 1 d .
H9 H -0.1180 -0.0597 0.0994 0.065 Uiso 1 1 calc R
C11 C -0.4090(7) 0.1686(3) 0.0562(3) 0.0512(8) Uani 1 1 d .
H11A H -0.4780 0.2461 0.0129 0.061 Uiso 1 1 calc R
H11B H -0.5821 0.1211 0.0710 0.061 Uiso 1 1 calc R
N1 N 0.0674(7) -0.0718(3) -0.1460(3) 0.0654(8) Uani 1 1 d .
C6 C -0.0662(9) 0.0383(4) -0.1842(3) 0.0661(9) Uani 1 1 d .
H6 H -0.0538 0.0637 -0.2575 0.079 Uiso 1 1 calc R
O4 O 0.6194(8) 0.6835(3) 0.1417(3) 0.1007(12) Uani 1 1 d .
O5 O 0.7139(7) 0.6387(3) 0.3191(3) 0.0948(11) Uani 1 1 d .
C7 C -0.2213(8) 0.1172(4) -0.1230(3) 0.0568(8) Uani 1 1 d .
H7 H -0.3122 0.1931 -0.1548 0.068 Uiso 1 1 calc R
C10 C 0.0426(8) -0.1054(4) -0.0403(3) 0.0650(10) Uani 1 1 d .
H10 H 0.1320 -0.1828 -0.0110 0.078 Uiso 1 1 calc R

loop_
_atom_site_aniso_label
_atom_site_aniso_U_11
_atom_site_aniso_U_22
_atom_site_aniso_U_33
_atom_site_aniso_U_23
_atom_site_aniso_U_13
_atom_site_aniso_U_12
C12 0.0423(14) 0.0431(16) 0.0414(15) -0.0023(13) 0.0087(11) 0.0080(12)
N2 0.0654(16) 0.0586(16) 0.0354(13) -0.0012(12) 0.0130(12) -0.0059(13)
C15 0.0490(17) 0.0476(17) 0.061(2) -0.0140(15) -0.0021(14) 0.0039(13)
C13 0.0565(17) 0.0545(18) 0.0290(14) -0.0016(12) 0.0005(11) 0.0014(14)
C14 0.0581(19) 0.0500(18) 0.0505(19) 0.0044(15) 0.0093(14) -0.0021(15)
C17 0.069(2) 0.0600(19) 0.0335(16) -0.0014(14) 0.0033(14) 0.0087(16)
C16 0.065(2) 0.062(2) 0.0385(17) -0.0112(15) -0.0090(14) 0.0078(17)
C8 0.0323(13) 0.0478(16) 0.0496(17) -0.0085(13) 0.0026(12) -0.0103(12)
N3 0.064(2) 0.0504(18) 0.103(3) -0.0181(19) 0.007(2) -0.0016(14)
C9 0.0597(19) 0.056(2) 0.0458(19) -0.0009(14) 0.0056(14) -0.0032(16)
C11 0.0414(15) 0.059(2) 0.0531(19) -0.0054(15) 0.0071(13) -0.0035(14)
N1 0.0677(19) 0.066(2) 0.063(2) -0.0180(16) 0.0133(15) -0.0007(16)
C6 0.080(2) 0.073(2) 0.0455(19) -0.0073(17) 0.0132(17) -0.005(2)
O4 0.104(3) 0.076(2) 0.119(3) 0.004(2) 0.008(2) -0.0322(19)
O5 0.082(2) 0.092(2) 0.103(2) -0.0446(19) -0.0063(17) -0.0189(16)
C7 0.063(2) 0.0569(19) 0.0475(18) -0.0011(15) 0.0003(15) 0.0008(16)
C10 0.070(2) 0.054(2) 0.068(2) -0.0081(18) 0.0019(18) 0.0102(16)

loop_
_atom_type_symbol
_atom_type_description
_atom_type_scat_dispersion_real
_atom_type_scat_dispersion_imag
_atom_type_scat_source
C C 0.0033 0.0016 'International Tables Vol C Tables 4.2.6.8 and 6.1.1.4'
H H 0.0000 0.0000 'International Tables Vol C Tables 4.2.6.8 and 6.1.1.4'
N N 0.0061 0.0033 'International Tables Vol C Tables 4.2.6.8 and 6.1.1.4'
O O 0.0106 0.0060 'International Tables Vol C Tables 4.2.6.8 and 6.1.1.4'

loop_
_geom_angle_atom_site_label_1
_geom_angle_atom_site_label_2
_geom_angle_atom_site_label_3
_geom_angle
N2 C12 C13 123.5(3)
N2 C12 C17 119.2(3)
C13 C12 C17 117.3(3)
C12 N2 C11 124.2(3)
C16 C15 C14 120.1(3)
C16 C15 N3 120.1(3)
C14 C15 N3 119.8(3)
C14 C13 C12 121.3(3)
C13 C14 C15 120.2(3)
C16 C17 C12 120.9(3)
C17 C16 C15 120.1(3)
C9 C8 C7 117.0(3)
C9 C8 C11 122.4(3)
C7 C8 C11 120.6(3)
O4 N3 O5 122.3(4)
O4 N3 C15 119.5(4)
O5 N3 C15 118.2(4)
C10 C9 C8 119.9(3)
N2 C11 C8 113.8(2)
C6 N1 C10 116.0(3)
N1 C6 C7 124.2(4)
C6 C7 C8 119.4(3)
N1 C10 C9 123.4(4)

loop_
_geom_bond_atom_site_label_1
_geom_bond_atom_site_label_2
_geom_bond_distance
C12 N2 1.345(4)
C12 C13 1.398(4)
C12 C17 1.419(4)
N2 C11 1.446(4)
C15 C16 1.378(5)
C15 C14 1.388(4)
C15 N3 1.434(5)
C13 C14 1.352(5)
C17 C16 1.356(5)
C8 C9 1.374(5)
C8 C7 1.380(5)
C8 C11 1.506(4)
N3 O4 1.224(5)
N3 O5 1.237(5)
C9 C10 1.366(5)
N1 C6 1.323(5)
N1 C10 1.341(5)
C6 C7 1.367(5)
